data_4318629
loop_
_publ_author_name
'Eugen Stulz'
'Michael Maue'
'Neil Feeder'
'Simon J. Teat'
'Yiu-Fai Ng'
'Andrew D. Bond'
'Scott L. Darling'
'Jeremy K. M. Sanders'

_publ_section_title
;
 Phosphine and Phosphonite Complexes of a Ruthenium(II) Porphyrin. 1.
 Synthesis, Structure, and Solution State Studies
;
_journal_name_full 'Inorganic Chemistry'
_journal_page_first 5255
_journal_page_last 5268
_journal_paper_doi 10.1021/ic025727y
_journal_volume 41
_journal_year 2002
_chemical_formula_sum 'C100 H106 N4 P2 Ru'
_chemical_formula_weight 1526.90
_space_group_IT_number 15
_symmetry_cell_setting monoclinic
_symmetry_space_group_name_Hall '-C 2yc'
_symmetry_space_group_name_H-M 'C 1 2/c 1'
_atom_sites_solution_hydrogens geom
_atom_sites_solution_primary direct
_atom_sites_solution_secondary difmap
_audit_creation_method SHELXL-97
_cell_angle_alpha 90.00
_cell_angle_beta 102.44(1)
_cell_angle_gamma 90.00
_cell_formula_units_Z 4
_cell_length_a 22.920(5)
_cell_length_b 20.254(5)
_cell_length_c 18.366(5)
_cell_measurement_reflns_used 7233
_cell_measurement_temperature 150(2)
_cell_measurement_theta_max 28.37
_cell_measurement_theta_min 2.21
_cell_volume 8326(4)
_computing_cell_refinement 'Bruker SAINT (Bruker AXS, 1994)'
_computing_data_collection 'Bruker SMART (Bruker AXS, 1994)'
_computing_data_reduction 'Bruker SAINT (Bruker AXS, 1994)'
_computing_molecular_graphics 'XP (Sheldrick, 1996)'
_computing_publication_material 'SHELXL-97 (Sheldrick, 1997)'
_computing_structure_refinement 'SHELXL-97 (Sheldrick, 1997)'
_computing_structure_solution 'SHELXS-97 (Sheldrick, 1990)'
_diffrn_ambient_temperature 150(2)
_diffrn_detector_area_resol_mean 8.192
_diffrn_measured_fraction_theta_full 0.994
_diffrn_measured_fraction_theta_max 0.994
_diffrn_measurement_device_type 'Bruker SMART CCD'
_diffrn_measurement_method 'Thin slice \w-scans'
_diffrn_radiation_monochromator 'Silicon 111'
_diffrn_radiation_source 'Daresbury SRS, Station 9.8'
_diffrn_radiation_type synchrotron
_diffrn_radiation_wavelength 0.6929
_diffrn_reflns_av_R_equivalents 0.2070
_diffrn_reflns_av_sigmaI/netI 0.1489
_diffrn_reflns_limit_h_max 22
_diffrn_reflns_limit_h_min -22
_diffrn_reflns_limit_k_max 20
_diffrn_reflns_limit_k_min -19
_diffrn_reflns_limit_l_max 18
_diffrn_reflns_limit_l_min -16
_diffrn_reflns_number 13361
_diffrn_reflns_theta_full 20.27
_diffrn_reflns_theta_max 20.27
_diffrn_reflns_theta_min 3.55
_diffrn_standards_number 0
_exptl_absorpt_coefficient_mu 0.276
_exptl_absorpt_correction_T_max 0.9945
_exptl_absorpt_correction_T_min 0.9836
_exptl_absorpt_correction_type multi-scan
_exptl_absorpt_process_details
;

Correction applied by SADABS - note that the transmission factors are

not real since they include corrections for beam decay and possibly

crystal decay (the two cannot be distinguished).



The numbers listed in the CIF are those calculated by SHELXL.

;
_exptl_crystal_colour orange
_exptl_crystal_density_diffrn 1.218
_exptl_crystal_density_method 'not measured'
_exptl_crystal_description plate
_exptl_crystal_F_000 3232
_exptl_crystal_size_max 0.06
_exptl_crystal_size_mid 0.04
_exptl_crystal_size_min 0.02
_refine_diff_density_max 7.736
_refine_diff_density_min -7.001
_refine_diff_density_rms 0.293
_refine_ls_extinction_method none
_refine_ls_goodness_of_fit_ref 1.822
_refine_ls_hydrogen_treatment mixed
_refine_ls_matrix_type full
_refine_ls_number_parameters 190
_refine_ls_number_reflns 4335
_refine_ls_number_restraints 0
_refine_ls_restrained_S_all 1.822
_refine_ls_R_factor_all 0.2451
_refine_ls_R_factor_gt 0.2036
_refine_ls_shift/su_max 0.000
_refine_ls_shift/su_mean 0.000
_refine_ls_structure_factor_coef Fsqd
_refine_ls_weighting_details 'calc w=1/[\s^2^(Fo^2^)+(0.2000P)^2^+0.0000P] where P=(Fo^2^+2Fc^2^)/3'
_refine_ls_weighting_scheme calc
_refine_ls_wR_factor_gt 0.4681
_refine_ls_wR_factor_ref 0.5064
_reflns_number_gt 2856
_reflns_number_total 4335
_reflns_threshold_expression >2sigma(I)
_cod_data_source_file ic025727y_2.cif
_cod_data_source_block js0016
_cod_database_code 4318629

loop_
_symmetry_equiv_pos_as_xyz
'x, y, z'
'-x, y, -z+1/2'
'x+1/2, y+1/2, z'
'-x+1/2, y+1/2, -z+1/2'
'-x, -y, -z'
'x, -y, z-1/2'
'-x+1/2, -y+1/2, -z'
'x+1/2, -y+1/2, z-1/2'

loop_
_atom_site_label
_atom_site_type_symbol
_atom_site_fract_x
_atom_site_fract_y
_atom_site_fract_z
_atom_site_U_iso_or_equiv
_atom_site_adp_type
_atom_site_occupancy
_atom_site_symmetry_multiplicity
_atom_site_calc_flag
_atom_site_refinement_flags
_atom_site_disorder_assembly
_atom_site_disorder_group
Ru1 Ru 0.2500 0.2500 0.0000 0.0176(9) Uiso 1 2 d S . .
P1 P 0.2194(2) 0.1440(2) -0.0425(3) 0.0282(14) Uiso 1 1 d . . .
N1 N 0.2146(6) 0.2848(6) -0.1061(8) 0.022(3) Uiso 1 1 d . . .
N2 N 0.1687(6) 0.2627(6) 0.0310(8) 0.017(3) Uiso 1 1 d . . .
C1 C 0.2416(7) 0.2892(8) -0.1680(10) 0.021(4) Uiso 1 1 d . . .
C2 C 0.1993(8) 0.3158(9) -0.2283(11) 0.030(5) Uiso 1 1 d . . .
C3 C 0.1471(7) 0.3265(8) -0.2067(10) 0.022(4) Uiso 1 1 d . . .
C4 C 0.1581(7) 0.3060(8) -0.1288(10) 0.024(4) Uiso 1 1 d . . .
C5 C 0.1146(8) 0.3059(8) -0.0851(10) 0.028(4) Uiso 1 1 d . . .
H5A H 0.0767 0.3234 -0.1081 0.033 Uiso 1 1 calc R . .
C6 C 0.1200(7) 0.2836(8) -0.0134(10) 0.019(4) Uiso 1 1 d . . .
C7 C 0.0700(7) 0.2879(8) 0.0263(10) 0.026(4) Uiso 1 1 d . . .
C8 C 0.0933(8) 0.2679(8) 0.0979(11) 0.024(4) Uiso 1 1 d . . .
C9 C 0.1553(7) 0.2499(7) 0.1048(10) 0.019(4) Uiso 1 1 d . . .
C10 C 0.1978(7) 0.2292(8) 0.1635(10) 0.020(4) Uiso 1 1 d . . .
C11 C 0.2055(9) 0.3320(10) -0.3081(12) 0.047(6) Uiso 1 1 d . . .
H11A H 0.1677 0.3498 -0.3365 0.071 Uiso 1 1 calc R . .
H11B H 0.2156 0.2917 -0.3323 0.071 Uiso 1 1 calc R . .
H11C H 0.2372 0.3648 -0.3063 0.071 Uiso 1 1 calc R . .
C12 C 0.0566(10) 0.2656(11) 0.1578(13) 0.047(6) Uiso 1 1 d . . .
H12A H 0.0158 0.2807 0.1367 0.070 Uiso 1 1 calc R . .
H12B H 0.0749 0.2943 0.1994 0.070 Uiso 1 1 calc R . .
H12C H 0.0554 0.2202 0.1758 0.070 Uiso 1 1 calc R . .
C13 C 0.0891(9) 0.3574(9) -0.2485(12) 0.043(5) Uiso 1 1 d . . .
H13A H 0.0548 0.3342 -0.2352 0.052 Uiso 1 1 calc R . .
H13B H 0.0859 0.3525 -0.3028 0.052 Uiso 1 1 calc R . .
C14 C 0.0872(11) 0.4310(11) -0.2286(15) 0.064(7) Uiso 1 1 d . . .
H14A H 0.0497 0.4503 -0.2559 0.096 Uiso 1 1 calc R . .
H14B H 0.1210 0.4538 -0.2423 0.096 Uiso 1 1 calc R . .
H14C H 0.0898 0.4356 -0.1749 0.096 Uiso 1 1 calc R . .
C15 C 0.0072(10) 0.3104(11) -0.0065(14) 0.054(6) Uiso 1 1 d . . .
H15A H -0.0207 0.2880 0.0197 0.065 Uiso 1 1 calc R . .
H15B H -0.0036 0.2974 -0.0597 0.065 Uiso 1 1 calc R . .
C16 C 0.0002(13) 0.3859(14) -0.0002(18) 0.088(9) Uiso 1 1 d . . .
H16A H -0.0410 0.3986 -0.0230 0.132 Uiso 1 1 calc R . .
H16B H 0.0277 0.4083 -0.0262 0.132 Uiso 1 1 calc R . .
H16C H 0.0094 0.3988 0.0524 0.132 Uiso 1 1 calc R . .
C17 C 0.1784(8) 0.2263(8) 0.2370(11) 0.025(4) Uiso 1 1 d . . .
C18 C 0.1831(8) 0.2807(9) 0.2803(11) 0.032(5) Uiso 1 1 d . . .
H18A H 0.1975 0.3203 0.2627 0.039 Uiso 1 1 calc R . .
C19 C 0.1678(8) 0.2815(9) 0.3499(10) 0.028(4) Uiso 1 1 d . . .
C20 C 0.1478(8) 0.2233(9) 0.3732(12) 0.033(5) Uiso 1 1 d . . .
H20A H 0.1401 0.2217 0.4220 0.040 Uiso 1 1 calc R . .
C21 C 0.1379(8) 0.1664(9) 0.3299(12) 0.036(5) Uiso 1 1 d . . .
C22 C 0.1539(7) 0.1695(9) 0.2592(10) 0.027(4) Uiso 1 1 d . . .
H22A H 0.1477 0.1321 0.2271 0.033 Uiso 1 1 calc R . .
C23 C 0.1739(10) 0.3452(11) 0.3978(13) 0.052(6) Uiso 1 1 d . . .
C24 C 0.1704(10) 0.3334(12) 0.4781(13) 0.056(6) Uiso 1 1 d . . .
H24A H 0.2062 0.3098 0.5039 0.084 Uiso 1 1 calc R . .
H24B H 0.1349 0.3070 0.4796 0.084 Uiso 1 1 calc R . .
H24C H 0.1678 0.3759 0.5027 0.084 Uiso 1 1 calc R . .
C25 C 0.1204(19) 0.386(2) 0.361(3) 0.151(16) Uiso 1 1 d . . .
H25A H 0.0836 0.3617 0.3618 0.226 Uiso 1 1 calc R . .
H25B H 0.1224 0.3946 0.3086 0.226 Uiso 1 1 calc R . .
H25C H 0.1204 0.4280 0.3871 0.226 Uiso 1 1 calc R . .
C26 C 0.226(2) 0.385(2) 0.393(3) 0.155(16) Uiso 1 1 d . . .
H26A H 0.2624 0.3616 0.4166 0.232 Uiso 1 1 calc R . .
H26B H 0.2239 0.4274 0.4180 0.232 Uiso 1 1 calc R . .
H26C H 0.2262 0.3930 0.3402 0.232 Uiso 1 1 calc R . .
C27 C 0.1159(10) 0.1040(12) 0.3600(14) 0.058(6) Uiso 1 1 d . . .
C28 C 0.1682(18) 0.081(2) 0.433(2) 0.149(16) Uiso 1 1 d . . .
H28A H 0.1554 0.0400 0.4543 0.223 Uiso 1 1 calc R . .
H28B H 0.1741 0.1155 0.4711 0.223 Uiso 1 1 calc R . .
H28C H 0.2058 0.0725 0.4175 0.223 Uiso 1 1 calc R . .
C29 C 0.1208(19) 0.0472(19) 0.319(2) 0.134(14) Uiso 1 1 d . . .
H29A H 0.0926 0.0497 0.2706 0.201 Uiso 1 1 calc R . .
H29B H 0.1118 0.0084 0.3463 0.201 Uiso 1 1 calc R . .
H29C H 0.1616 0.0437 0.3108 0.201 Uiso 1 1 calc R . .
C30 C 0.0713(16) 0.1152(18) 0.402(2) 0.110(11) Uiso 1 1 d . . .
H30A H 0.0342 0.1295 0.3686 0.164 Uiso 1 1 calc R . .
H30B H 0.0850 0.1495 0.4395 0.164 Uiso 1 1 calc R . .
H30C H 0.0641 0.0742 0.4271 0.164 Uiso 1 1 calc R . .
C31 C 0.1653(7) 0.1446(8) -0.1265(10) 0.025(4) Uiso 1 1 d . A .
C32 C 0.1363(8) 0.1475(9) -0.1870(12) 0.037(5) Uiso 1 1 d . . .
C33 C 0.1022(9) 0.1600(14) -0.2583(11) 0.021(9) Uiso 0.50 1 d PG A 1
C34 C 0.1270(8) 0.1408(15) -0.3176(14) 0.042(11) Uiso 0.50 1 d PG A 1
H34A H 0.1665 0.1236 -0.3085 0.051 Uiso 0.50 1 calc PR A 1
C35 C 0.0941(11) 0.1467(15) -0.3903(12) 0.038(10) Uiso 0.50 1 d PG A 1
H35A H 0.1110 0.1335 -0.4309 0.046 Uiso 0.50 1 calc PR A 1
C36 C 0.0363(10) 0.1718(15) -0.4036(11) 0.046(11) Uiso 0.50 1 d PG A 1
H36A H 0.0138 0.1758 -0.4533 0.056 Uiso 0.50 1 calc PR A 1
C37 C 0.0115(8) 0.1910(13) -0.3443(13) 0.044(11) Uiso 0.50 1 d PG A 1
H37A H -0.0280 0.2082 -0.3534 0.053 Uiso 0.50 1 calc PR A 1
C38 C 0.0444(9) 0.1851(12) -0.2716(12) 0.028(9) Uiso 0.50 1 d PG A 1
H38A H 0.0274 0.1982 -0.2310 0.033 Uiso 0.50 1 calc PR A 1
C33' C 0.0992(10) 0.1351(14) -0.2718(11) 0.033(11) Uiso 0.50 1 d PG A 2
C34' C 0.1175(10) 0.1743(14) -0.3248(15) 0.029(9) Uiso 0.50 1 d PG A 2
H34B H 0.1521 0.2011 -0.3110 0.034 Uiso 0.50 1 calc PR A 2
C35' C 0.0851(12) 0.1742(15) -0.3981(14) 0.066(16) Uiso 0.50 1 d PG A 2
H35B H 0.0977 0.2010 -0.4344 0.080 Uiso 0.50 1 calc PR A 2
C36' C 0.0345(12) 0.1350(15) -0.4184(11) 0.048(11) Uiso 0.50 1 d PG A 2
H36B H 0.0124 0.1349 -0.4685 0.057 Uiso 0.50 1 calc PR A 2
C37' C 0.0162(9) 0.0958(12) -0.3653(14) 0.037(9) Uiso 0.50 1 d PG A 2
H37B H -0.0185 0.0690 -0.3791 0.044 Uiso 0.50 1 calc PR A 2
C38' C 0.0485(10) 0.0959(13) -0.2920(13) 0.037(10) Uiso 0.50 1 d PG A 2
H38B H 0.0360 0.0691 -0.2557 0.045 Uiso 0.50 1 calc PR A 2
C39 C 0.2732(5) 0.0871(6) -0.0678(8) 0.026(4) Uiso 1 1 d G . .
C40 C 0.2700(6) 0.0685(8) -0.1415(7) 0.076(8) Uiso 1 1 d G . .
H40A H 0.2385 0.0846 -0.1797 0.092 Uiso 1 1 calc R . .
C41 C 0.3127(8) 0.0262(9) -0.1590(7) 0.089(9) Uiso 1 1 d G . .
H41A H 0.3104 0.0134 -0.2093 0.107 Uiso 1 1 calc R . .
C42 C 0.3587(6) 0.0026(8) -0.1030(10) 0.062(7) Uiso 1 1 d G . .
H42A H 0.3879 -0.0263 -0.1150 0.074 Uiso 1 1 calc R . .
C43 C 0.3620(6) 0.0212(8) -0.0294(8) 0.080(8) Uiso 1 1 d G . .
H43A H 0.3934 0.0051 0.0089 0.096 Uiso 1 1 calc R . .
C44 C 0.3192(7) 0.0635(8) -0.0118(6) 0.074(8) Uiso 1 1 d G . .
H44A H 0.3215 0.0763 0.0385 0.089 Uiso 1 1 calc R . .
C45 C 0.1803(7) 0.0960(8) 0.0191(9) 0.053(6) Uiso 1 1 d G . .
C46 C 0.1187(7) 0.0866(9) 0.0008(9) 0.083(8) Uiso 1 1 d G . .
H46A H 0.0959 0.1044 -0.0443 0.099 Uiso 1 1 calc R . .
C47 C 0.0907(6) 0.0512(11) 0.0484(12) 0.116(12) Uiso 1 1 d G . .
H47A H 0.0487 0.0448 0.0359 0.139 Uiso 1 1 calc R . .
C48 C 0.1242(9) 0.0252(10) 0.1143(11) 0.105(11) Uiso 1 1 d G . .
H48A H 0.1051 0.0011 0.1469 0.126 Uiso 1 1 calc R . .
C49 C 0.1857(8) 0.0346(9) 0.1326(9) 0.092(9) Uiso 1 1 d G . .
H49A H 0.2086 0.0169 0.1777 0.110 Uiso 1 1 calc R . .
C50 C 0.2137(6) 0.0700(8) 0.0850(9) 0.061(7) Uiso 1 1 d G . .
H50A H 0.2558 0.0764 0.0975 0.073 Uiso 1 1 calc R . .

loop_
_atom_type_symbol
_atom_type_description
_atom_type_scat_dispersion_real
_atom_type_scat_dispersion_imag
_atom_type_scat_source
C C 0.0033 0.0016 'International Tables Vol C Tables 4.2.6.8 and 6.1.1.4'
H H 0.0000 0.0000 'International Tables Vol C Tables 4.2.6.8 and 6.1.1.4'
N N 0.0061 0.0033 'International Tables Vol C Tables 4.2.6.8 and 6.1.1.4'
P P 0.1023 0.0942 'International Tables Vol C Tables 4.2.6.8 and 6.1.1.4'
Ru Ru -1.2594 0.8363 'International Tables Vol C Tables 4.2.6.8 and 6.1.1.4'

loop_
_geom_angle_atom_site_label_1
_geom_angle_atom_site_label_2
_geom_angle_atom_site_label_3
_geom_angle
_geom_angle_site_symmetry_1
_geom_angle_site_symmetry_3
_geom_angle_publ_flag
N1 Ru1 N1 180.0(7) 7 . ?
N1 Ru1 N2 88.7(5) 7 . ?
N1 Ru1 N2 91.3(5) . . ?
N1 Ru1 N2 91.3(5) 7 7 ?
N1 Ru1 N2 88.7(5) . 7 ?
N2 Ru1 N2 180.0(7) . 7 ?
N1 Ru1 P1 91.7(4) 7 . ?
N1 Ru1 P1 88.3(4) . . ?
N2 Ru1 P1 89.0(3) . . ?
N2 Ru1 P1 91.0(3) 7 . ?
N1 Ru1 P1 88.3(4) 7 7 ?
N1 Ru1 P1 91.7(4) . 7 ?
N2 Ru1 P1 91.0(3) . 7 ?
N2 Ru1 P1 89.0(3) 7 7 ?
P1 Ru1 P1 180.00(9) . 7 ?
C31 P1 C39 99.7(7) . . ?
C31 P1 C45 101.3(8) . . ?
C39 P1 C45 105.5(7) . . ?
C31 P1 Ru1 113.0(6) . . ?
C39 P1 Ru1 119.6(5) . . ?
C45 P1 Ru1 115.2(6) . . ?
C4 N1 C1 107.0(14) . . ?
C4 N1 Ru1 123.9(12) . . ?
C1 N1 Ru1 129.1(10) . . ?
C6 N2 C9 108.2(13) . . ?
C6 N2 Ru1 124.5(12) . . ?
C9 N2 Ru1 127.3(10) . . ?
N1 C1 C2 108.1(14) . . ?
N1 C1 C10 122.0(15) . 7 ?
C2 C1 C10 129.8(17) . 7 ?
C3 C2 C1 109.3(16) . . ?
C3 C2 C11 120.9(16) . . ?
C1 C2 C11 129.9(16) . . ?
C2 C3 C4 105.3(15) . . ?
C2 C3 C13 130.4(17) . . ?
C4 C3 C13 124.2(16) . . ?
N1 C4 C5 125.2(17) . . ?
N1 C4 C3 110.3(15) . . ?
C5 C4 C3 124.4(16) . . ?
C6 C5 C4 128.2(17) . . ?
C6 C5 H5A 115.9 . . ?
C4 C5 H5A 115.9 . . ?
N2 C6 C5 126.6(16) . . ?
N2 C6 C7 111.0(15) . . ?
C5 C6 C7 122.1(15) . . ?
C8 C7 C6 105.7(15) . . ?
C8 C7 C15 128.0(18) . . ?
C6 C7 C15 126.3(18) . . ?
C7 C8 C9 109.4(16) . . ?
C7 C8 C12 122.7(16) . . ?
C9 C8 C12 127.9(17) . . ?
C10 C9 C8 132.3(17) . . ?
C10 C9 N2 122.0(14) . . ?
C8 C9 N2 105.6(14) . . ?
C9 C10 C1 130.7(17) . 7 ?
C9 C10 C17 115.1(15) . . ?
C1 C10 C17 114.2(15) 7 . ?
C2 C11 H11A 109.5 . . ?
C2 C11 H11B 109.5 . . ?
H11A C11 H11B 109.5 . . ?
C2 C11 H11C 109.5 . . ?
H11A C11 H11C 109.5 . . ?
H11B C11 H11C 109.5 . . ?
C8 C12 H12A 109.5 . . ?
C8 C12 H12B 109.5 . . ?
H12A C12 H12B 109.5 . . ?
C8 C12 H12C 109.5 . . ?
H12A C12 H12C 109.5 . . ?
H12B C12 H12C 109.5 . . ?
C3 C13 C14 110.2(17) . . ?
C3 C13 H13A 109.6 . . ?
C14 C13 H13A 109.6 . . ?
C3 C13 H13B 109.6 . . ?
C14 C13 H13B 109.6 . . ?
H13A C13 H13B 108.1 . . ?
C13 C14 H14A 109.5 . . ?
C13 C14 H14B 109.5 . . ?
H14A C14 H14B 109.5 . . ?
C13 C14 H14C 109.5 . . ?
H14A C14 H14C 109.5 . . ?
H14B C14 H14C 109.5 . . ?
C7 C15 C16 112.0(19) . . ?
C7 C15 H15A 109.2 . . ?
C16 C15 H15A 109.2 . . ?
C7 C15 H15B 109.2 . . ?
C16 C15 H15B 109.2 . . ?
H15A C15 H15B 107.9 . . ?
C15 C16 H16A 109.5 . . ?
C15 C16 H16B 109.5 . . ?
H16A C16 H16B 109.5 . . ?
C15 C16 H16C 109.5 . . ?
H16A C16 H16C 109.5 . . ?
H16B C16 H16C 109.5 . . ?
C18 C17 C22 119.5(18) . . ?
C18 C17 C10 119.6(16) . . ?
C22 C17 C10 120.8(16) . . ?
C17 C18 C19 123.1(18) . . ?
C17 C18 H18A 118.5 . . ?
C19 C18 H18A 118.5 . . ?
C20 C19 C18 116.4(18) . . ?
C20 C19 C23 122.3(18) . . ?
C18 C19 C23 121.3(17) . . ?
C19 C20 C21 124(2) . . ?
C19 C20 H20A 118.0 . . ?
C21 C20 H20A 118.0 . . ?
C20 C21 C22 116.3(18) . . ?
C20 C21 C27 120.7(19) . . ?
C22 C21 C27 122.8(18) . . ?
C17 C22 C21 120.4(17) . . ?
C17 C22 H22A 119.8 . . ?
C21 C22 H22A 119.8 . . ?
C26 C23 C24 111(3) . . ?
C26 C23 C25 105(3) . . ?
C24 C23 C25 109(2) . . ?
C26 C23 C19 114(3) . . ?
C24 C23 C19 113.8(18) . . ?
C25 C23 C19 103(2) . . ?
C23 C24 H24A 109.5 . . ?
C23 C24 H24B 109.5 . . ?
H24A C24 H24B 109.5 . . ?
C23 C24 H24C 109.5 . . ?
H24A C24 H24C 109.5 . . ?
H24B C24 H24C 109.5 . . ?
C23 C25 H25A 109.5 . . ?
C23 C25 H25B 109.5 . . ?
H25A C25 H25B 109.5 . . ?
C23 C25 H25C 109.5 . . ?
H25A C25 H25C 109.5 . . ?
H25B C25 H25C 109.5 . . ?
C23 C26 H26A 109.5 . . ?
C23 C26 H26B 109.5 . . ?
H26A C26 H26B 109.5 . . ?
C23 C26 H26C 109.5 . . ?
H26A C26 H26C 109.5 . . ?
H26B C26 H26C 109.5 . . ?
C29 C27 C30 125(3) . . ?
C29 C27 C21 115(3) . . ?
C30 C27 C21 114(2) . . ?
C29 C27 C28 94(3) . . ?
C30 C27 C28 95(3) . . ?
C21 C27 C28 107(2) . . ?
C27 C28 H28A 109.5 . . ?
C27 C28 H28B 109.5 . . ?
H28A C28 H28B 109.5 . . ?
C27 C28 H28C 109.5 . . ?
H28A C28 H28C 109.5 . . ?
H28B C28 H28C 109.5 . . ?
C27 C29 H29A 109.5 . . ?
C27 C29 H29B 109.5 . . ?
H29A C29 H29B 109.5 . . ?
C27 C29 H29C 109.5 . . ?
H29A C29 H29C 109.5 . . ?
H29B C29 H29C 109.5 . . ?
C27 C30 H30A 109.5 . . ?
C27 C30 H30B 109.5 . . ?
H30A C30 H30B 109.5 . . ?
C27 C30 H30C 109.5 . . ?
H30A C30 H30C 109.5 . . ?
H30B C30 H30C 109.5 . . ?
C32 C31 P1 170.1(17) . . ?
C31 C32 C33 172(2) . . ?
C31 C32 C33' 168(2) . . ?
C33 C32 C33' 19.5(13) . . ?
C34 C33 C38 120.0 . . ?
C34 C33 C32 116.3(17) . . ?
C38 C33 C32 123.5(16) . . ?
C35 C34 C33 120.0 . . ?
C35 C34 H34A 120.0 . . ?
C33 C34 H34A 120.0 . . ?
C34 C35 C36 120.0 . . ?
C34 C35 H35A 120.0 . . ?
C36 C35 H35A 120.0 . . ?
C35 C36 C37 120.0 . . ?
C35 C36 H36A 120.0 . . ?
C37 C36 H36A 120.0 . . ?
C38 C37 C36 120.0 . . ?
C38 C37 H37A 120.0 . . ?
C36 C37 H37A 120.0 . . ?
C37 C38 C33 120.0 . . ?
C37 C38 H38A 120.0 . . ?
C33 C38 H38A 120.0 . . ?
C34' C33' C38' 120.0 . . ?
C34' C33' C32 114.1(16) . . ?
C38' C33' C32 125.4(16) . . ?
C33' C34' C35' 120.0 . . ?
C33' C34' H34B 120.0 . . ?
C35' C34' H34B 120.0 . . ?
C34' C35' C36' 120.0 . . ?
C34' C35' H35B 120.0 . . ?
C36' C35' H35B 120.0 . . ?
C37' C36' C35' 120.0 . . ?
C37' C36' H36B 120.0 . . ?
C35' C36' H36B 120.0 . . ?
C36' C37' C38' 120.0 . . ?
C36' C37' H37B 120.0 . . ?
C38' C37' H37B 120.0 . . ?
C37' C38' C33' 120.0 . . ?
C37' C38' H38B 120.0 . . ?
C33' C38' H38B 120.0 . . ?
C40 C39 C44 120.0 . . ?
C40 C39 P1 121.5(8) . . ?
C44 C39 P1 118.5(8) . . ?
C41 C40 C39 120.0 . . ?
C41 C40 H40A 120.0 . . ?
C39 C40 H40A 120.0 . . ?
C40 C41 C42 120.0 . . ?
C40 C41 H41A 120.0 . . ?
C42 C41 H41A 120.0 . . ?
C43 C42 C41 120.0 . . ?
C43 C42 H42A 120.0 . . ?
C41 C42 H42A 120.0 . . ?
C44 C43 C42 120.0 . . ?
C44 C43 H43A 120.0 . . ?
C42 C43 H43A 120.0 . . ?
C43 C44 C39 120.0 . . ?
C43 C44 H44A 120.0 . . ?
C39 C44 H44A 120.0 . . ?
C46 C45 C50 120.0 . . ?
C46 C45 P1 121.4(10) . . ?
C50 C45 P1 118.6(10) . . ?
C47 C46 C45 120.0 . . ?
C47 C46 H46A 120.0 . . ?
C45 C46 H46A 120.0 . . ?
C46 C47 C48 120.0 . . ?
C46 C47 H47A 120.0 . . ?
C48 C47 H47A 120.0 . . ?
C47 C48 C49 120.0 . . ?
C47 C48 H48A 120.0 . . ?
C49 C48 H48A 120.0 . . ?
C50 C49 C48 120.0 . . ?
C50 C49 H49A 120.0 . . ?
C48 C49 H49A 120.0 . . ?
C49 C50 C45 120.0 . . ?
C49 C50 H50A 120.0 . . ?
C45 C50 H50A 120.0 . . ?
porphyrin Darling & J. K. M. Sanders

loop_
_geom_bond_atom_site_label_1
_geom_bond_atom_site_label_2
_geom_bond_distance
_geom_bond_site_symmetry_2
_geom_bond_publ_flag
Ru1 N1 2.067(14) 7 ?
Ru1 N1 2.067(14) . ?
Ru1 N2 2.079(13) . ?
Ru1 N2 2.079(13) 7 ?
Ru1 P1 2.340(5) . ?
Ru1 P1 2.340(5) 7 ?
P1 C31 1.758(18) . ?
P1 C39 1.820(11) . ?
P1 C45 1.862(14) . ?
N1 C4 1.34(2) . ?
N1 C1 1.41(2) . ?
N2 C6 1.30(2) . ?
N2 C9 1.48(2) . ?
C1 C2 1.41(2) . ?
C1 C10 1.42(2) 7 ?
C2 C3 1.36(2) . ?
C2 C11 1.54(3) . ?
C3 C4 1.46(2) . ?
C3 C13 1.52(3) . ?
C4 C5 1.41(3) . ?
C5 C6 1.37(2) . ?
C5 H5A 0.9500 . ?
C6 C7 1.49(2) . ?
C7 C8 1.37(3) . ?
C7 C15 1.51(3) . ?
C8 C9 1.45(2) . ?
C8 C12 1.52(3) . ?
C9 C10 1.36(2) . ?
C10 C1 1.42(2) 7 ?
C10 C17 1.51(3) . ?
C11 H11A 0.9800 . ?
C11 H11B 0.9800 . ?
C11 H11C 0.9800 . ?
C12 H12A 0.9800 . ?
C12 H12B 0.9800 . ?
C12 H12C 0.9800 . ?
C13 C14 1.54(3) . ?
C13 H13A 0.9900 . ?
C13 H13B 0.9900 . ?
C14 H14A 0.9800 . ?
C14 H14B 0.9800 . ?
C14 H14C 0.9800 . ?
C15 C16 1.54(4) . ?
C15 H15A 0.9900 . ?
C15 H15B 0.9900 . ?
C16 H16A 0.9800 . ?
C16 H16B 0.9800 . ?
C16 H16C 0.9800 . ?
C17 C18 1.35(3) . ?
C17 C22 1.38(2) . ?
C18 C19 1.40(3) . ?
C18 H18A 0.9500 . ?
C19 C20 1.37(3) . ?
C19 C23 1.55(3) . ?
C20 C21 1.39(3) . ?
C20 H20A 0.9500 . ?
C21 C22 1.42(3) . ?
C21 C27 1.51(3) . ?
C22 H22A 0.9500 . ?
C23 C26 1.46(5) . ?
C23 C24 1.51(3) . ?
C23 C25 1.52(4) . ?
C24 H24A 0.9800 . ?
C24 H24B 0.9800 . ?
C24 H24C 0.9800 . ?
C25 H25A 0.9800 . ?
C25 H25B 0.9800 . ?
C25 H25C 0.9800 . ?
C26 H26A 0.9800 . ?
C26 H26B 0.9800 . ?
C26 H26C 0.9800 . ?
C27 C29 1.39(4) . ?
C27 C30 1.43(4) . ?
C27 C28 1.67(4) . ?
C28 H28A 0.9800 . ?
C28 H28B 0.9800 . ?
C28 H28C 0.9800 . ?
C29 H29A 0.9800 . ?
C29 H29B 0.9800 . ?
C29 H29C 0.9800 . ?
C30 H30A 0.9800 . ?
C30 H30B 0.9800 . ?
C30 H30C 0.9800 . ?
C31 C32 1.17(2) . ?
C32 C33 1.40(3) . ?
C32 C33' 1.62(3) . ?
C33 C34 1.3900 . ?
C33 C38 1.3900 . ?
C34 C35 1.3900 . ?
C34 H34A 0.9500 . ?
C35 C36 1.3900 . ?
C35 H35A 0.9500 . ?
C36 C37 1.3900 . ?
C36 H36A 0.9500 . ?
C37 C38 1.3900 . ?
C37 H37A 0.9500 . ?
C38 H38A 0.9500 . ?
C33' C34' 1.3900 . ?
C33' C38' 1.3900 . ?
C34' C35' 1.3900 . ?
C34' H34B 0.9500 . ?
C35' C36' 1.3900 . ?
C35' H35B 0.9500 . ?
C36' C37' 1.3900 . ?
C36' H36B 0.9500 . ?
C37' C38' 1.3900 . ?
C37' H37B 0.9500 . ?
C38' H38B 0.9500 . ?
C39 C40 1.3900 . ?
C39 C44 1.3900 . ?
C40 C41 1.3900 . ?
C40 H40A 0.9500 . ?
C41 C42 1.3900 . ?
C41 H41A 0.9500 . ?
C42 C43 1.3900 . ?
C42 H42A 0.9500 . ?
C43 C44 1.3900 . ?
C43 H43A 0.9500 . ?
C44 H44A 0.9500 . ?
C45 C46 1.3900 . ?
C45 C50 1.3900 . ?
C46 C47 1.3900 . ?
C46 H46A 0.9500 . ?
C47 C48 1.3900 . ?
C47 H47A 0.9500 . ?
C48 C49 1.3900 . ?
C48 H48A 0.9500 . ?
C49 C50 1.3900 . ?
C49 H49A 0.9500 . ?
C50 H50A 0.9500 . ?
